data_7152720
loop_
_publ_author_name
'Zhao, Yingwei'
'Lei, Min'
'Yang, Lei'
'Han, Feng'
'Li, Zhen'
'Xia, Chungu'

_publ_section_title
;
 Oxygen-sulfur rearrangement in the reaction of thiocarbamate imidazolium
 ylide with arylaldehyde.
;
_journal_issue 45
_journal_name_full 'Organic &amp; biomolecular chemistry'
_journal_page_first 8956
_journal_page_last 8959
_journal_paper_doi 10.1039/c2ob26520f
_journal_volume 10
_journal_year 2012
_chemical_formula_sum 'C14 H17 N3 O S'
_chemical_formula_weight 275.37
_chemical_name_systematic
;
?
;
_space_group_IT_number 14
_symmetry_cell_setting monoclinic
_symmetry_space_group_name_Hall '-P 2yn'
_symmetry_space_group_name_H-M 'P 1 21/n 1'
_atom_sites_solution_hydrogens geom
_atom_sites_solution_primary direct
_atom_sites_solution_secondary difmap
_audit_creation_method SHELXL-97
_cell_angle_alpha 90.00
_cell_angle_beta 90.8340(10)
_cell_angle_gamma 90.00
_cell_formula_units_Z 4
_cell_length_a 8.3769(9)
_cell_length_b 12.9848(13)
_cell_length_c 13.7325(14)
_cell_measurement_reflns_used 5179
_cell_measurement_temperature 296(2)
_cell_measurement_theta_max 28.61
_cell_measurement_theta_min 2.83
_cell_volume 1493.6(3)
_computing_cell_refinement 'Bruker SMART'
_computing_data_collection 'Bruker SMART APEX II'
_computing_data_reduction 'Bruker SAINT'
_computing_structure_refinement 'SHELXL-97 (Sheldrick, 2008)'
_computing_structure_solution 'SHELXS-97 (Sheldrick, 2008)'
_diffrn_ambient_temperature 296(2)
_diffrn_measured_fraction_theta_full 0.992
_diffrn_measured_fraction_theta_max 0.992
_diffrn_measurement_device_type 'Bruker APEX II area detector'
_diffrn_measurement_method '\w scans'
_diffrn_radiation_monochromator graphite
_diffrn_radiation_source 'fine-focus sealed tube'
_diffrn_radiation_type MoK\a
_diffrn_radiation_wavelength 0.71073
_diffrn_reflns_av_R_equivalents 0.0209
_diffrn_reflns_av_sigmaI/netI 0.0200
_diffrn_reflns_limit_h_max 9
_diffrn_reflns_limit_h_min -9
_diffrn_reflns_limit_k_max 15
_diffrn_reflns_limit_k_min -15
_diffrn_reflns_limit_l_max 16
_diffrn_reflns_limit_l_min -14
_diffrn_reflns_number 9640
_diffrn_reflns_theta_full 25.00
_diffrn_reflns_theta_max 25.00
_diffrn_reflns_theta_min 2.16
_exptl_absorpt_coefficient_mu 0.213
_exptl_absorpt_correction_T_max 0.9587
_exptl_absorpt_correction_T_min 0.9197
_exptl_absorpt_correction_type multi-scan
_exptl_absorpt_process_details SADABS
_exptl_crystal_colour colorless
_exptl_crystal_density_diffrn 1.225
_exptl_crystal_density_method 'not measured'
_exptl_crystal_description stick
_exptl_crystal_F_000 584
_exptl_crystal_size_max 0.40
_exptl_crystal_size_mid 0.20
_exptl_crystal_size_min 0.20
_refine_diff_density_max 0.213
_refine_diff_density_min -0.158
_refine_diff_density_rms 0.035
_refine_ls_extinction_method none
_refine_ls_goodness_of_fit_ref 1.052
_refine_ls_hydrogen_treatment constr
_refine_ls_matrix_type full
_refine_ls_number_parameters 175
_refine_ls_number_reflns 2610
_refine_ls_number_restraints 0
_refine_ls_restrained_S_all 1.052
_refine_ls_R_factor_all 0.0416
_refine_ls_R_factor_gt 0.0369
_refine_ls_shift/su_max 0.062
_refine_ls_shift/su_mean 0.005
_refine_ls_structure_factor_coef Fsqd
_refine_ls_weighting_details 'calc w=1/[\s^2^(Fo^2^)+(0.1000P)^2^+0.1254P] where P=(Fo^2^+2Fc^2^)/3'
_refine_ls_weighting_scheme calc
_refine_ls_wR_factor_gt 0.1288
_refine_ls_wR_factor_ref 0.1360
_reflns_number_gt 2305
_reflns_number_total 2610
_reflns_threshold_expression >2sigma(I)
_cod_data_source_file c2ob26520f.txt
_cod_data_source_block 1
_cod_depositor_comments
;
The following automatic conversions were performed:

'_symmetry_cell_setting' value 'Monoclinic' changed to 'monoclinic'
according to /home/saulius/struct/CIF-dictionaries/cif_core.dic
dictionary named 'cif_core.dic' version 2.4.2 from
2011-04-26.

'_exptl_absorpt_correction_type' value 'Multi-scan'
changed to 'multi-scan' according to
/home/saulius/struct/CIF-dictionaries/cif_core.dic dictionary named
'cif_core.dic' version 2.4.2 from 2011-04-26.

Automatic conversion script
Id: cif_fix_values 1891 2012-01-12 08:04:46Z andrius 
;
_cod_original_sg_symbol_H-M P2(1)/n
_cod_database_code 7152720

loop_
_symmetry_equiv_pos_as_xyz
'x, y, z'
'-x+1/2, y+1/2, -z+1/2'
'-x, -y, -z'
'x-1/2, -y-1/2, z-1/2'

loop_
_atom_site_label
_atom_site_type_symbol
_atom_site_fract_x
_atom_site_fract_y
_atom_site_fract_z
_atom_site_U_iso_or_equiv
_atom_site_adp_type
_atom_site_occupancy
_atom_site_symmetry_multiplicity
_atom_site_calc_flag
_atom_site_refinement_flags
S S 0.12547(5) 0.30421(3) 0.86771(3) 0.0462(2) Uani 1 1 d .
O O 0.25534(16) 0.46019(10) 0.96219(10) 0.0614(4) Uani 1 1 d .
N1 N 0.14479(18) 0.32532(11) 1.15290(10) 0.0470(4) Uani 1 1 d .
N2 N 0.22479(18) 0.19125(10) 1.06820(12) 0.0492(4) Uani 1 1 d .
N3 N 0.35381(19) 0.43184(13) 0.81234(12) 0.0601(4) Uani 1 1 d .
C1 C 0.2502(2) 0.27217(15) 1.21128(14) 0.0550(5) Uani 1 1 d .
H1 H 0.2821 0.2889 1.2745 0.066 Uiso 1 1 calc R
C2 C 0.2978(2) 0.19114(14) 1.15857(15) 0.0550(5) Uani 1 1 d .
H2 H 0.3704 0.1416 1.1802 0.066 Uiso 1 1 calc R
C3 C 0.13370(17) 0.27375(11) 1.06739(11) 0.0369(4) Uani 1 1 d .
C4 C 0.02585(18) 0.30697(11) 0.98575(11) 0.0362(4) Uani 1 1 d .
H4 H -0.0074 0.3780 0.9984 0.043 Uiso 1 1 calc R
C5 C -0.12374(17) 0.24143(12) 0.97468(11) 0.0374(4) Uani 1 1 d .
C6 C -0.1153(2) 0.13511(12) 0.96355(13) 0.0450(4) Uani 1 1 d .
H6 H -0.0165 0.1025 0.9614 0.054 Uiso 1 1 calc R
C7 C -0.2548(2) 0.07771(14) 0.95562(14) 0.0561(5) Uani 1 1 d .
H7 H -0.2494 0.0066 0.9479 0.067 Uiso 1 1 calc R
C8 C -0.4011(2) 0.12586(16) 0.95914(16) 0.0619(5) Uani 1 1 d .
H8 H -0.4942 0.0871 0.9540 0.074 Uiso 1 1 calc R
C9 C -0.4104(2) 0.23041(16) 0.97010(16) 0.0620(5) Uani 1 1 d .
H9 H -0.5095 0.2625 0.9724 0.074 Uiso 1 1 calc R
C10 C -0.2722(2) 0.28851(13) 0.97777(14) 0.0487(4) Uani 1 1 d .
H10 H -0.2790 0.3596 0.9850 0.058 Uiso 1 1 calc R
C11 C 0.25745(19) 0.41153(12) 0.88679(12) 0.0437(4) Uani 1 1 d .
C12 C 0.4678(3) 0.5169(2) 0.8223(2) 0.0952(9) Uani 1 1 d .
H12A H 0.4223 0.5782 0.7944 0.143 Uiso 1 1 calc R
H12B H 0.5642 0.4998 0.7890 0.143 Uiso 1 1 calc R
H12C H 0.4916 0.5284 0.8900 0.143 Uiso 1 1 calc R
C13 C 0.3539(3) 0.3732(3) 0.72263(18) 0.0993(10) Uani 1 1 d .
H13A H 0.3187 0.3042 0.7352 0.149 Uiso 1 1 calc R
H13B H 0.4600 0.3716 0.6972 0.149 Uiso 1 1 calc R
H13C H 0.2831 0.4051 0.6760 0.149 Uiso 1 1 calc R
C14 C 0.0652(3) 0.42075(17) 1.17893(16) 0.0778(7) Uani 1 1 d .
H14A H 0.0888 0.4728 1.1316 0.117 Uiso 1 1 calc R
H14B H 0.1022 0.4429 1.2420 0.117 Uiso 1 1 calc R
H14C H -0.0480 0.4096 1.1803 0.117 Uiso 1 1 calc R

loop_
_atom_site_aniso_label
_atom_site_aniso_U_11
_atom_site_aniso_U_22
_atom_site_aniso_U_33
_atom_site_aniso_U_23
_atom_site_aniso_U_13
_atom_site_aniso_U_12
S 0.0521(3) 0.0541(3) 0.0326(3) -0.00450(16) 0.0001(2) -0.01105(17)
O 0.0742(9) 0.0567(7) 0.0536(8) -0.0114(6) 0.0131(6) -0.0244(6)
N1 0.0561(8) 0.0491(7) 0.0354(8) -0.0028(6) -0.0090(6) 0.0037(6)
N2 0.0467(8) 0.0533(8) 0.0474(9) -0.0043(6) -0.0103(7) 0.0087(6)
N3 0.0556(9) 0.0732(10) 0.0520(9) 0.0028(8) 0.0144(7) -0.0111(7)
C1 0.0629(11) 0.0630(11) 0.0386(10) 0.0027(8) -0.0171(8) 0.0015(9)
C2 0.0497(10) 0.0605(11) 0.0543(12) 0.0066(8) -0.0147(8) 0.0072(8)
C3 0.0356(7) 0.0407(8) 0.0344(8) -0.0009(6) -0.0004(6) -0.0046(6)
C4 0.0394(8) 0.0374(8) 0.0319(8) -0.0011(6) -0.0025(6) -0.0011(6)
C5 0.0389(8) 0.0420(8) 0.0311(8) 0.0026(6) -0.0037(6) -0.0032(6)
C6 0.0481(9) 0.0426(8) 0.0442(9) 0.0004(7) -0.0075(7) -0.0018(7)
C7 0.0681(12) 0.0447(9) 0.0553(12) 0.0044(8) -0.0081(9) -0.0155(8)
C8 0.0499(10) 0.0704(12) 0.0653(13) 0.0147(10) -0.0076(9) -0.0230(9)
C9 0.0399(9) 0.0714(12) 0.0747(14) 0.0099(10) 0.0031(9) -0.0019(8)
C10 0.0428(9) 0.0492(9) 0.0542(11) 0.0029(8) 0.0002(8) 0.0022(7)
C11 0.0441(9) 0.0446(8) 0.0423(10) 0.0033(7) 0.0000(7) -0.0007(7)
C12 0.0887(17) 0.1047(19) 0.0931(19) 0.0035(15) 0.0299(15) -0.0424(15)
C13 0.0943(18) 0.149(3) 0.0556(14) -0.0152(16) 0.0308(13) -0.0247(18)
C14 0.1112(18) 0.0713(13) 0.0504(12) -0.0225(10) -0.0183(11) 0.0320(12)

loop_
_atom_type_symbol
_atom_type_description
_atom_type_scat_dispersion_real
_atom_type_scat_dispersion_imag
_atom_type_scat_source
C C 0.0033 0.0016 'International Tables Vol C Tables 4.2.6.8 and 6.1.1.4'
H H 0.0000 0.0000 'International Tables Vol C Tables 4.2.6.8 and 6.1.1.4'
N N 0.0061 0.0033 'International Tables Vol C Tables 4.2.6.8 and 6.1.1.4'
O O 0.0106 0.0060 'International Tables Vol C Tables 4.2.6.8 and 6.1.1.4'
S S 0.1246 0.1234 'International Tables Vol C Tables 4.2.6.8 and 6.1.1.4'

loop_
_geom_angle_atom_site_label_1
_geom_angle_atom_site_label_2
_geom_angle_atom_site_label_3
_geom_angle
C11 S C4 98.22(7)
C3 N1 C1 107.09(14)
C3 N1 C14 127.49(15)
C1 N1 C14 125.39(16)
C3 N2 C2 105.01(14)
C11 N3 C13 123.67(17)
C11 N3 C12 118.48(18)
C13 N3 C12 117.84(17)
C2 C1 N1 105.89(16)
C1 C2 N2 110.73(16)
N2 C3 N1 111.28(14)
N2 C3 C4 125.90(14)
N1 C3 C4 122.79(13)
C3 C4 C5 113.71(12)
C3 C4 S 112.32(11)
C5 C4 S 106.59(10)
C10 C5 C6 119.20(14)
C10 C5 C4 119.23(14)
C6 C5 C4 121.56(13)
C7 C6 C5 119.81(15)
C8 C7 C6 120.12(17)
C9 C8 C7 120.39(16)
C8 C9 C10 120.05(17)
C9 C10 C5 120.43(17)
O C11 N3 124.46(16)
O C11 S 120.80(12)
N3 C11 S 114.74(13)

loop_
_geom_bond_atom_site_label_1
_geom_bond_atom_site_label_2
_geom_bond_distance
S C11 1.7956(17)
S C4 1.8342(16)
O C11 1.213(2)
N1 C3 1.354(2)
N1 C1 1.370(2)
N1 C14 1.454(2)
N2 C3 1.315(2)
N2 C2 1.376(2)
N3 C11 1.338(2)
N3 C13 1.448(3)
N3 C12 1.465(3)
C1 C2 1.341(3)
C3 C4 1.493(2)
C4 C5 1.521(2)
C5 C10 1.387(2)
C5 C6 1.391(2)
C6 C7 1.389(2)
C7 C8 1.378(3)
C8 C9 1.368(3)
C9 C10 1.384(3)
